data_7214319
loop_
_publ_author_name
'Beyeh, N. Kodiah'
'Valkonen, Arto'
'Rissanen, Kari'

_publ_section_title
;
 Deprotonation of resorcinarenes by mono- and diamine bases: complexation
 and intermolecular interactions in the solid state
;
_journal_issue 18
_journal_name_full CrystEngComm
_journal_page_first 3758
_journal_paper_doi 10.1039/c3ce42291g
_journal_volume 16
_journal_year 2014
_chemical_formula_moiety 'C36 H38 O8, 2(C6 H16 N), C H4 O'
_chemical_formula_sum 'C49 H74 N2 O9'
_chemical_formula_weight 835.10
_chemical_name_systematic
;
 ?
;
_space_group_IT_number 14
_symmetry_cell_setting monoclinic
_symmetry_space_group_name_Hall '-P 2yn'
_symmetry_space_group_name_H-M 'P 1 21/n 1'
_atom_sites_solution_hydrogens geom
_atom_sites_solution_primary direct
_atom_sites_solution_secondary difmap
_audit_creation_method SHELXL-97
_cell_angle_alpha 90.00
_cell_angle_beta 101.0186(14)
_cell_angle_gamma 90.00
_cell_formula_units_Z 4
_cell_length_a 11.6120(2)
_cell_length_b 14.5363(2)
_cell_length_c 27.4010(4)
_cell_measurement_reflns_used 8165
_cell_measurement_temperature 123(2)
_cell_measurement_theta_max 75.2780
_cell_measurement_theta_min 3.9070
_cell_volume 4539.90(12)
_computing_cell_refinement CrysAlisPro
_computing_data_collection 'CrysAlisPro (Agilent Technologies, 2013)'
_computing_data_reduction CrysAlisPro
_computing_molecular_graphics 'ORTEP-3 (Farrugia, 1997); MERCURY (Macrae, <i>et al.</i>, 2008)'
_computing_publication_material SHELXL-97
_computing_structure_refinement 'SHELXL-97 (Sheldrick, 2008)'
_computing_structure_solution 'SIR-2011 (Burla, et al., 2012)'
_diffrn_ambient_temperature 123(2)
_diffrn_detector_area_resol_mean 10.3953
_diffrn_measured_fraction_theta_full 0.992
_diffrn_measured_fraction_theta_max 0.992
_diffrn_measurement_device_type 'SuperNova, Dual, Cu at zero, Atlas'
_diffrn_measurement_method '\w scans'
_diffrn_radiation_monochromator mirror
_diffrn_radiation_source 'SuperNova (Cu) X-ray Source'
_diffrn_radiation_type CuK\a
_diffrn_radiation_wavelength 1.54184
_diffrn_reflns_av_R_equivalents 0.0197
_diffrn_reflns_av_sigmaI/netI 0.0286
_diffrn_reflns_limit_h_max 13
_diffrn_reflns_limit_h_min -14
_diffrn_reflns_limit_k_max 17
_diffrn_reflns_limit_k_min -17
_diffrn_reflns_limit_l_max 33
_diffrn_reflns_limit_l_min -33
_diffrn_reflns_number 16003
_diffrn_reflns_theta_full 69.98
_diffrn_reflns_theta_max 69.98
_diffrn_reflns_theta_min 3.29
_exptl_absorpt_coefficient_mu 0.664
_exptl_absorpt_correction_T_max 0.9676
_exptl_absorpt_correction_T_min 0.9070
_exptl_absorpt_correction_type multi-scan
_exptl_absorpt_process_details
;
CrysAlisPro, Agilent Technologies,
Version 1.171.36.28 (release 01-02-2013 CrysAlis171 .NET)
(compiled Feb  1 2013,16:14:44)
Empirical absorption correction using spherical harmonics,
 implemented in SCALE3 ABSPACK scaling algorithm.
;
_exptl_crystal_colour colourless
_exptl_crystal_density_diffrn 1.222
_exptl_crystal_density_method 'not measured'
_exptl_crystal_description plate
_exptl_crystal_F_000 1816
_exptl_crystal_size_max 0.15
_exptl_crystal_size_mid 0.12
_exptl_crystal_size_min 0.05
_refine_diff_density_max 0.261
_refine_diff_density_min -0.222
_refine_diff_density_rms 0.040
_refine_ls_extinction_method none
_refine_ls_goodness_of_fit_ref 1.030
_refine_ls_hydrogen_treatment mixed
_refine_ls_matrix_type full
_refine_ls_number_parameters 596
_refine_ls_number_reflns 8547
_refine_ls_number_restraints 105
_refine_ls_restrained_S_all 1.038
_refine_ls_R_factor_all 0.0451
_refine_ls_R_factor_gt 0.0383
_refine_ls_shift/su_max 0.001
_refine_ls_shift/su_mean 0.000
_refine_ls_structure_factor_coef Fsqd
_refine_ls_weighting_details 'calc w=1/[\s^2^(Fo^2^)+(0.0500P)^2^+1.7158P] where P=(Fo^2^+2Fc^2^)/3'
_refine_ls_weighting_scheme calc
_refine_ls_wR_factor_gt 0.0980
_refine_ls_wR_factor_ref 0.1033
_reflns_number_gt 7434
_reflns_number_total 8547
_reflns_threshold_expression >2\s(I)
_cod_data_source_file c3ce42291g.txt
_cod_data_source_block I
_cod_original_sg_symbol_H-M P21/n
_cod_database_code 7214319

loop_
_symmetry_equiv_pos_as_xyz
'x, y, z'
'-x+1/2, y+1/2, -z+1/2'
'-x, -y, -z'
'x-1/2, -y-1/2, z-1/2'

loop_
_atom_site_label
_atom_site_type_symbol
_atom_site_fract_x
_atom_site_fract_y
_atom_site_fract_z
_atom_site_U_iso_or_equiv
_atom_site_adp_type
_atom_site_occupancy
_atom_site_symmetry_multiplicity
_atom_site_calc_flag
_atom_site_refinement_flags
_atom_site_disorder_assembly
_atom_site_disorder_group
O1 O 0.62735(9) 0.15471(7) 0.56793(4) 0.0263(2) Uani 1 1 d D . .
H1O H 0.6995(14) 0.1459(14) 0.5824(7) 0.039 Uiso 1 1 d D . .
O2 O 0.52668(8) 0.24338(7) 0.72247(3) 0.0206(2) Uani 1 1 d . . .
O3 O 0.33135(9) 0.25484(7) 0.75845(4) 0.0241(2) Uani 1 1 d D . .
H3O H 0.3952(14) 0.2557(13) 0.7473(7) 0.036 Uiso 1 1 d D . .
O4 O -0.05676(9) 0.17452(7) 0.68463(4) 0.0220(2) Uani 1 1 d D . .
H4O H -0.0935(16) 0.1607(13) 0.6559(6) 0.033 Uiso 1 1 d D . .
O5 O -0.15722(8) 0.11452(6) 0.59442(3) 0.01844(19) Uani 1 1 d . . .
O6 O -0.07861(8) 0.06365(7) 0.43229(3) 0.0202(2) Uani 1 1 d D . .
H6O H -0.0135(14) 0.0630(13) 0.4221(7) 0.030 Uiso 1 1 d D . .
O7 O 0.12471(8) 0.05857(6) 0.40228(3) 0.01827(19) Uani 1 1 d D . .
H7O H 0.1434(16) 0.0026(10) 0.4055(7) 0.027 Uiso 1 1 d D . .
O8 O 0.52540(9) 0.10049(7) 0.47643(4) 0.0255(2) Uani 1 1 d D . .
H8O H 0.5618(17) 0.1178(14) 0.5045(6) 0.038 Uiso 1 1 d D . .
C1 C 0.49270(11) 0.27737(9) 0.56855(5) 0.0172(3) Uani 1 1 d . . .
C2 C 0.56866(11) 0.21176(9) 0.59459(5) 0.0186(3) Uani 1 1 d . . .
C3 C 0.58036(11) 0.20195(9) 0.64582(5) 0.0195(3) Uani 1 1 d . . .
H3 H 0.6339 0.1579 0.6628 0.023 Uiso 1 1 calc R . .
C4 C 0.51453(11) 0.25599(9) 0.67275(5) 0.0175(3) Uani 1 1 d . . .
C5 C 0.43649(11) 0.32237(9) 0.64739(5) 0.0166(2) Uani 1 1 d . . .
C6 C 0.42791(11) 0.33092(9) 0.59599(5) 0.0170(2) Uani 1 1 d . . .
H6 H 0.3753 0.3754 0.5788 0.020 Uiso 1 1 calc R . .
C7 C 0.36043(11) 0.37740(9) 0.67661(5) 0.0176(3) Uani 1 1 d . . .
H7 H 0.4055 0.3809 0.7115 0.021 Uiso 1 1 calc R . .
C8 C 0.33650(12) 0.47721(9) 0.65921(5) 0.0206(3) Uani 1 1 d . . .
H8A H 0.3080 0.4779 0.6228 0.025 Uiso 1 1 calc R . .
H8B H 0.2738 0.5031 0.6750 0.025 Uiso 1 1 calc R . .
C9 C 0.44503(13) 0.53753(10) 0.67190(5) 0.0252(3) Uani 1 1 d . . .
H9A H 0.4256 0.6003 0.6602 0.038 Uiso 1 1 calc R . .
H9B H 0.5068 0.5130 0.6557 0.038 Uiso 1 1 calc R . .
H9C H 0.4727 0.5381 0.7080 0.038 Uiso 1 1 calc R . .
C10 C 0.24761(11) 0.32533(9) 0.67911(5) 0.0175(3) Uani 1 1 d . . .
C11 C 0.23956(12) 0.26757(9) 0.71945(5) 0.0192(3) Uani 1 1 d . . .
C12 C 0.13612(12) 0.22027(9) 0.72082(5) 0.0207(3) Uani 1 1 d . . .
H12 H 0.1310 0.1827 0.7487 0.025 Uiso 1 1 calc R . .
C13 C 0.03998(12) 0.22717(9) 0.68186(5) 0.0186(3) Uani 1 1 d . . .
C14 C 0.04391(11) 0.28593(9) 0.64157(5) 0.0174(3) Uani 1 1 d . . .
C15 C 0.14891(11) 0.33250(9) 0.64144(5) 0.0174(2) Uani 1 1 d . . .
H15 H 0.1533 0.3714 0.6140 0.021 Uiso 1 1 calc R . .
C16 C -0.06264(11) 0.29799(9) 0.59992(5) 0.0174(3) Uani 1 1 d . . .
H16 H -0.1324 0.2793 0.6141 0.021 Uiso 1 1 calc R . .
C17 C -0.08333(12) 0.39898(9) 0.58351(5) 0.0209(3) Uani 1 1 d . . .
H17A H -0.0756 0.4386 0.6133 0.025 Uiso 1 1 calc R . .
H17B H -0.0224 0.4178 0.5647 0.025 Uiso 1 1 calc R . .
C18 C -0.20425(14) 0.41340(10) 0.55112(6) 0.0315(3) Uani 1 1 d . . .
H18A H -0.2139 0.4783 0.5415 0.047 Uiso 1 1 calc R . .
H18B H -0.2649 0.3959 0.5698 0.047 Uiso 1 1 calc R . .
H18C H -0.2117 0.3752 0.5212 0.047 Uiso 1 1 calc R . .
C19 C -0.05954(11) 0.23344(9) 0.55628(5) 0.0166(2) Uani 1 1 d . . .
C20 C -0.11235(11) 0.14618(9) 0.55503(5) 0.0166(2) Uani 1 1 d . . .
C21 C -0.11890(11) 0.09194(9) 0.51247(5) 0.0181(3) Uani 1 1 d . . .
H21 H -0.1591 0.0347 0.5102 0.022 Uiso 1 1 calc R . .
C22 C -0.06710(11) 0.12095(9) 0.47346(5) 0.0170(2) Uani 1 1 d . . .
C23 C -0.00760(11) 0.20448(9) 0.47487(5) 0.0165(2) Uani 1 1 d . . .
C24 C -0.00627(11) 0.25885(9) 0.51694(5) 0.0172(2) Uani 1 1 d . . .
H24 H 0.0332 0.3164 0.5188 0.021 Uiso 1 1 calc R . .
C25 C 0.05435(11) 0.23323(9) 0.43284(5) 0.0174(3) Uani 1 1 d . . .
H25 H 0.0148 0.1994 0.4025 0.021 Uiso 1 1 calc R . .
C26 C 0.04102(12) 0.33635(9) 0.42054(5) 0.0213(3) Uani 1 1 d . . .
H26A H 0.0730 0.3725 0.4507 0.026 Uiso 1 1 calc R . .
H26B H 0.0873 0.3516 0.3948 0.026 Uiso 1 1 calc R . .
C27 C -0.08687(13) 0.36352(11) 0.40182(6) 0.0298(3) Uani 1 1 d . . .
H27A H -0.0914 0.4295 0.3944 0.045 Uiso 1 1 calc R . .
H27B H -0.1327 0.3497 0.4275 0.045 Uiso 1 1 calc R . .
H27C H -0.1185 0.3287 0.3716 0.045 Uiso 1 1 calc R . .
C28 C 0.18155(11) 0.20063(9) 0.44387(4) 0.0168(2) Uani 1 1 d . . .
C29 C 0.21150(11) 0.11257(9) 0.42903(4) 0.0171(3) Uani 1 1 d . . .
C30 C 0.32661(12) 0.08143(9) 0.44077(5) 0.0190(3) Uani 1 1 d . . .
H30 H 0.3456 0.0220 0.4303 0.023 Uiso 1 1 calc R . .
C31 C 0.41437(12) 0.13656(9) 0.46774(5) 0.0190(3) Uani 1 1 d . . .
C32 C 0.38843(12) 0.22476(9) 0.48317(5) 0.0179(3) Uani 1 1 d . . .
C33 C 0.27189(12) 0.25362(9) 0.47074(5) 0.0172(3) Uani 1 1 d . . .
H33 H 0.2530 0.3131 0.4812 0.021 Uiso 1 1 calc R . .
C34 C 0.48401(11) 0.28640(9) 0.51241(5) 0.0189(3) Uani 1 1 d . . .
H34 H 0.5601 0.2631 0.5052 0.023 Uiso 1 1 calc R . .
C35 C 0.47353(13) 0.38617(9) 0.49452(5) 0.0225(3) Uani 1 1 d . . .
H35A H 0.3954 0.4104 0.4974 0.027 Uiso 1 1 calc R . .
H35B H 0.5337 0.4239 0.5161 0.027 Uiso 1 1 calc R . .
C36 C 0.48941(18) 0.39463(12) 0.44067(6) 0.0372(4) Uani 1 1 d . . .
H36A H 0.4822 0.4593 0.4305 0.056 Uiso 1 1 calc R . .
H36B H 0.4290 0.3583 0.4192 0.056 Uiso 1 1 calc R . .
H36C H 0.5672 0.3717 0.4378 0.056 Uiso 1 1 calc R . .
N1 N 0.27800(11) -0.01380(9) 0.63594(4) 0.0257(3) Uani 1 1 d D . .
H1N H 0.2157(14) -0.0364(12) 0.6135(6) 0.031 Uiso 1 1 d D . .
C37 C 0.28182(16) 0.09004(12) 0.62806(6) 0.0310(4) Uani 0.89 1 d PDU A 1
H37A H 0.2236 0.1200 0.6449 0.037 Uiso 0.89 1 calc PR A 1
H37B H 0.3605 0.1134 0.6435 0.037 Uiso 0.89 1 calc PR A 1
C37B C 0.3402(11) 0.0407(8) 0.6023(5) 0.034(2) Uani 0.11 1 d PDU A 2
H37C H 0.3662 -0.0009 0.5779 0.040 Uiso 0.11 1 calc PR A 2
H37D H 0.4105 0.0705 0.6221 0.040 Uiso 0.11 1 calc PR A 2
C38 C 0.25642(18) 0.11556(12) 0.57427(6) 0.0411(4) Uani 1 1 d DU . .
H38A H 0.2592 0.1826 0.5710 0.062 Uiso 0.89 1 calc PR A 1
H38B H 0.1782 0.0933 0.5589 0.062 Uiso 0.89 1 calc PR A 1
H38C H 0.3152 0.0875 0.5576 0.062 Uiso 0.89 1 calc PR A 1
H38D H 0.2977 0.1509 0.5524 0.062 Uiso 0.11 1 calc PR A 2
H38E H 0.2315 0.1570 0.5985 0.062 Uiso 0.11 1 calc PR A 2
H38F H 0.1874 0.0858 0.5543 0.062 Uiso 0.11 1 calc PR A 2
C39 C 0.25378(16) -0.03276(15) 0.68727(6) 0.0340(4) Uani 0.89 1 d PDU A 1
H39A H 0.2811 -0.0956 0.6976 0.041 Uiso 0.89 1 calc PR A 1
H39B H 0.2990 0.0112 0.7111 0.041 Uiso 0.89 1 calc PR A 1
C39B C 0.2233(12) 0.0335(9) 0.6722(5) 0.032(2) Uani 0.11 1 d PDU A 2
H39C H 0.1883 0.0917 0.6575 0.038 Uiso 0.11 1 calc PR A 2
H39D H 0.2842 0.0493 0.7015 0.038 Uiso 0.11 1 calc PR A 2
C40 C 0.12694(15) -0.02466(12) 0.68942(6) 0.0336(3) Uani 1 1 d DU . .
H40A H 0.1157 -0.0376 0.7233 0.050 Uiso 0.89 1 calc PR A 1
H40B H 0.0818 -0.0689 0.6664 0.050 Uiso 0.89 1 calc PR A 1
H40C H 0.0998 0.0379 0.6800 0.050 Uiso 0.89 1 calc PR A 1
H40D H 0.0928 0.0103 0.7137 0.050 Uiso 0.11 1 calc PR A 2
H40E H 0.1614 -0.0817 0.7047 0.050 Uiso 0.11 1 calc PR A 2
H40F H 0.0655 -0.0395 0.6607 0.050 Uiso 0.11 1 calc PR A 2
C41 C 0.38755(16) -0.05958(15) 0.62764(7) 0.0384(4) Uani 0.89 1 d PDU A 1
H41A H 0.4518 -0.0467 0.6562 0.046 Uiso 0.89 1 calc PR A 1
H41B H 0.4103 -0.0338 0.5974 0.046 Uiso 0.89 1 calc PR A 1
C41B C 0.3392(15) -0.1012(9) 0.6606(5) 0.043(3) Uani 0.11 1 d PDU A 2
H41C H 0.4107 -0.0837 0.6847 0.051 Uiso 0.11 1 calc PR A 2
H41D H 0.2859 -0.1340 0.6789 0.051 Uiso 0.11 1 calc PR A 2
C42 C 0.3715(2) -0.16319(15) 0.62166(9) 0.0578(5) Uani 1 1 d DU . .
H42A H 0.4446 -0.1910 0.6159 0.087 Uiso 0.89 1 calc PR A 1
H42B H 0.3083 -0.1762 0.5933 0.087 Uiso 0.89 1 calc PR A 1
H42C H 0.3512 -0.1891 0.6519 0.087 Uiso 0.89 1 calc PR A 1
H42D H 0.4103 -0.2184 0.6375 0.087 Uiso 0.11 1 calc PR A 2
H42E H 0.4248 -0.1307 0.6038 0.087 Uiso 0.11 1 calc PR A 2
H42F H 0.3004 -0.1810 0.5982 0.087 Uiso 0.11 1 calc PR A 2
N2 N 0.21469(10) 0.17546(8) 0.27125(4) 0.0230(2) Uani 1 1 d D . .
H2N H 0.1492(14) 0.2071(12) 0.2519(6) 0.028 Uiso 1 1 d D . .
C43 C 0.25263(17) 0.23118(12) 0.31736(6) 0.0403(4) Uani 1 1 d . . .
H43A H 0.3212 0.2011 0.3384 0.048 Uiso 1 1 calc R . .
H43B H 0.1883 0.2325 0.3364 0.048 Uiso 1 1 calc R . .
C44 C 0.2849(2) 0.32876(13) 0.30649(9) 0.0556(6) Uani 1 1 d . . .
H44A H 0.3092 0.3622 0.3378 0.083 Uiso 1 1 calc R . .
H44B H 0.2168 0.3594 0.2864 0.083 Uiso 1 1 calc R . .
H44C H 0.3496 0.3280 0.2882 0.083 Uiso 1 1 calc R . .
C45 C 0.30908(14) 0.16511(13) 0.24153(7) 0.0391(4) Uani 1 1 d . . .
H45A H 0.3787 0.1367 0.2627 0.047 Uiso 1 1 calc R . .
H45B H 0.3322 0.2269 0.2316 0.047 Uiso 1 1 calc R . .
C46 C 0.2726(2) 0.10724(14) 0.19555(7) 0.0521(6) Uani 1 1 d . . .
H46A H 0.3379 0.1030 0.1776 0.078 Uiso 1 1 calc R . .
H46B H 0.2049 0.1356 0.1740 0.078 Uiso 1 1 calc R . .
H46C H 0.2515 0.0454 0.2051 0.078 Uiso 1 1 calc R . .
C47 C 0.16373(13) 0.08540(10) 0.28309(6) 0.0257(3) Uani 1 1 d . . .
H47A H 0.1203 0.0583 0.2518 0.031 Uiso 1 1 calc R . .
H47B H 0.1064 0.0973 0.3048 0.031 Uiso 1 1 calc R . .
C48 C 0.25167(14) 0.01560(11) 0.30825(6) 0.0302(3) Uani 1 1 d . . .
H48A H 0.2106 -0.0408 0.3146 0.045 Uiso 1 1 calc R . .
H48B H 0.2939 0.0407 0.3398 0.045 Uiso 1 1 calc R . .
H48C H 0.3076 0.0015 0.2867 0.045 Uiso 1 1 calc R . .
O9 O 0.51394(10) 0.05719(8) 0.74059(4) 0.0288(2) Uani 1 1 d D . .
H9O H 0.5191(19) 0.1166(11) 0.7346(8) 0.043 Uiso 1 1 d D . .
C49 C 0.47637(15) 0.04695(12) 0.78660(6) 0.0342(3) Uani 1 1 d . . .
H49A H 0.5399 0.0652 0.8138 0.051 Uiso 1 1 calc R . .
H49B H 0.4556 -0.0175 0.7910 0.051 Uiso 1 1 calc R . .
H49C H 0.4077 0.0860 0.7868 0.051 Uiso 1 1 calc R . .

loop_
_atom_site_aniso_label
_atom_site_aniso_U_11
_atom_site_aniso_U_22
_atom_site_aniso_U_33
_atom_site_aniso_U_23
_atom_site_aniso_U_13
_atom_site_aniso_U_12
O1 0.0222(5) 0.0329(5) 0.0226(5) -0.0072(4) 0.0011(4) 0.0092(4)
O2 0.0217(5) 0.0247(5) 0.0145(4) 0.0014(4) 0.0010(4) 0.0004(4)
O3 0.0223(5) 0.0324(5) 0.0166(5) 0.0029(4) 0.0014(4) -0.0012(4)
O4 0.0231(5) 0.0250(5) 0.0185(5) -0.0008(4) 0.0051(4) -0.0066(4)
O5 0.0208(4) 0.0186(4) 0.0169(4) -0.0011(3) 0.0060(3) -0.0021(4)
O6 0.0224(5) 0.0223(5) 0.0164(4) -0.0059(4) 0.0047(4) -0.0047(4)
O7 0.0212(4) 0.0157(4) 0.0174(4) -0.0022(3) 0.0023(3) -0.0009(4)
O8 0.0211(5) 0.0274(5) 0.0260(5) -0.0078(4) -0.0009(4) 0.0045(4)
C1 0.0174(6) 0.0178(6) 0.0161(6) -0.0020(5) 0.0023(5) -0.0037(5)
C2 0.0163(6) 0.0196(6) 0.0196(6) -0.0046(5) 0.0032(5) 0.0003(5)
C3 0.0175(6) 0.0197(6) 0.0195(6) 0.0001(5) -0.0009(5) 0.0020(5)
C4 0.0177(6) 0.0189(6) 0.0148(6) -0.0009(5) 0.0004(5) -0.0036(5)
C5 0.0167(6) 0.0154(6) 0.0170(6) -0.0022(5) 0.0019(5) -0.0025(5)
C6 0.0173(6) 0.0149(6) 0.0178(6) 0.0004(5) 0.0011(5) -0.0008(5)
C7 0.0193(6) 0.0180(6) 0.0152(6) -0.0023(5) 0.0025(5) -0.0006(5)
C8 0.0233(6) 0.0182(6) 0.0203(6) -0.0019(5) 0.0041(5) 0.0014(5)
C9 0.0303(7) 0.0200(7) 0.0255(7) -0.0005(5) 0.0056(6) -0.0031(6)
C10 0.0205(6) 0.0161(6) 0.0166(6) -0.0039(5) 0.0053(5) -0.0008(5)
C11 0.0218(6) 0.0202(6) 0.0154(6) -0.0034(5) 0.0028(5) 0.0007(5)
C12 0.0262(7) 0.0210(6) 0.0160(6) -0.0002(5) 0.0068(5) -0.0007(5)
C13 0.0210(6) 0.0175(6) 0.0187(6) -0.0035(5) 0.0074(5) -0.0015(5)
C14 0.0204(6) 0.0162(6) 0.0161(6) -0.0038(5) 0.0045(5) 0.0004(5)
C15 0.0222(6) 0.0152(6) 0.0157(6) -0.0016(5) 0.0057(5) 0.0003(5)
C16 0.0184(6) 0.0164(6) 0.0180(6) -0.0022(5) 0.0047(5) -0.0003(5)
C17 0.0244(7) 0.0169(6) 0.0215(6) -0.0026(5) 0.0044(5) 0.0011(5)
C18 0.0300(8) 0.0245(7) 0.0369(8) 0.0014(6) -0.0013(6) 0.0055(6)
C19 0.0160(6) 0.0168(6) 0.0163(6) -0.0014(5) 0.0012(5) 0.0013(5)
C20 0.0151(6) 0.0184(6) 0.0164(6) 0.0004(5) 0.0030(5) 0.0002(5)
C21 0.0184(6) 0.0169(6) 0.0184(6) -0.0015(5) 0.0021(5) -0.0024(5)
C22 0.0175(6) 0.0175(6) 0.0150(6) -0.0034(5) 0.0006(5) 0.0006(5)
C23 0.0164(6) 0.0170(6) 0.0157(6) 0.0006(5) 0.0018(5) 0.0011(5)
C24 0.0178(6) 0.0148(6) 0.0183(6) -0.0007(5) 0.0020(5) -0.0009(5)
C25 0.0205(6) 0.0171(6) 0.0142(6) 0.0001(5) 0.0022(5) -0.0008(5)
C26 0.0252(7) 0.0185(6) 0.0202(6) 0.0039(5) 0.0045(5) 0.0014(5)
C27 0.0295(8) 0.0270(7) 0.0320(8) 0.0086(6) 0.0036(6) 0.0060(6)
C28 0.0219(6) 0.0170(6) 0.0122(6) 0.0021(5) 0.0047(5) 0.0001(5)
C29 0.0221(6) 0.0176(6) 0.0116(5) -0.0002(5) 0.0034(5) -0.0027(5)
C30 0.0249(7) 0.0167(6) 0.0157(6) -0.0013(5) 0.0043(5) 0.0015(5)
C31 0.0201(6) 0.0218(6) 0.0151(6) 0.0006(5) 0.0037(5) 0.0023(5)
C32 0.0221(6) 0.0194(6) 0.0127(6) 0.0004(5) 0.0043(5) -0.0022(5)
C33 0.0232(6) 0.0153(6) 0.0137(6) 0.0003(5) 0.0052(5) 0.0001(5)
C34 0.0200(6) 0.0200(6) 0.0169(6) -0.0019(5) 0.0041(5) -0.0014(5)
C35 0.0278(7) 0.0216(7) 0.0181(6) -0.0002(5) 0.0039(5) -0.0052(5)
C36 0.0606(11) 0.0309(8) 0.0217(7) 0.0017(6) 0.0115(7) -0.0107(8)
N1 0.0230(6) 0.0325(7) 0.0207(6) -0.0002(5) 0.0020(5) -0.0031(5)
C37 0.0378(9) 0.0299(9) 0.0266(8) -0.0068(7) 0.0094(7) -0.0135(7)
C37B 0.033(4) 0.045(5) 0.028(4) -0.018(4) 0.020(4) -0.017(4)
C38 0.0622(11) 0.0316(8) 0.0314(9) 0.0000(7) 0.0135(8) -0.0173(8)
C39 0.0325(9) 0.0495(11) 0.0191(8) 0.0044(8) 0.0025(7) -0.0031(8)
C39B 0.044(5) 0.031(5) 0.019(5) 0.001(4) 0.003(4) -0.006(5)
C40 0.0398(9) 0.0361(8) 0.0277(8) 0.0019(6) 0.0134(6) -0.0005(7)
C41 0.0261(8) 0.0537(12) 0.0361(10) -0.0052(9) 0.0078(7) 0.0035(8)
C41B 0.040(5) 0.049(5) 0.040(5) 0.003(5) 0.010(4) 0.006(5)
C42 0.0575(12) 0.0525(12) 0.0665(14) -0.0002(10) 0.0194(11) 0.0193(10)
N2 0.0220(6) 0.0244(6) 0.0217(6) 0.0047(5) 0.0020(5) 0.0000(5)
C43 0.0505(10) 0.0322(8) 0.0295(8) 0.0010(7) -0.0147(7) -0.0020(8)
C44 0.0541(12) 0.0332(9) 0.0657(13) -0.0002(9) -0.0235(10) -0.0079(9)
C45 0.0286(8) 0.0443(10) 0.0489(10) 0.0238(8) 0.0187(7) 0.0071(7)
C46 0.0719(13) 0.0565(12) 0.0370(10) 0.0205(9) 0.0335(9) 0.0353(11)
C47 0.0270(7) 0.0252(7) 0.0265(7) 0.0035(6) 0.0092(6) -0.0016(6)
C48 0.0376(8) 0.0269(7) 0.0289(8) 0.0067(6) 0.0135(6) 0.0045(6)
O9 0.0374(6) 0.0271(5) 0.0234(5) 0.0005(4) 0.0095(4) -0.0004(5)
C49 0.0418(9) 0.0375(9) 0.0249(7) 0.0053(6) 0.0103(7) 0.0025(7)

loop_
_atom_type_symbol
_atom_type_description
_atom_type_scat_dispersion_real
_atom_type_scat_dispersion_imag
_atom_type_scat_source
C C 0.0181 0.0091 'International Tables Vol C Tables 4.2.6.8 and 6.1.1.4'
H H 0.0000 0.0000 'International Tables Vol C Tables 4.2.6.8 and 6.1.1.4'
N N 0.0311 0.0180 'International Tables Vol C Tables 4.2.6.8 and 6.1.1.4'
O O 0.0492 0.0322 'International Tables Vol C Tables 4.2.6.8 and 6.1.1.4'

loop_
_geom_angle_atom_site_label_1
_geom_angle_atom_site_label_2
_geom_angle_atom_site_label_3
_geom_angle
C2 O1 H1O 112.5(14)
C11 O3 H3O 108.5(13)
C13 O4 H4O 110.7(13)
C22 O6 H6O 108.6(13)
C29 O7 H7O 110.3(12)
C31 O8 H8O 109.6(14)
C6 C1 C2 117.21(12)
C6 C1 C34 123.71(12)
C2 C1 C34 119.07(12)
O1 C2 C3 120.88(12)
O1 C2 C1 118.08(12)
C3 C2 C1 120.98(12)
C2 C3 C4 121.07(12)
C2 C3 H3 119.5
C4 C3 H3 119.5
O2 C4 C3 119.44(12)
O2 C4 C5 121.39(12)
C3 C4 C5 119.17(12)
C6 C5 C4 118.15(12)
C6 C5 C7 123.00(11)
C4 C5 C7 118.75(11)
C1 C6 C5 123.39(12)
C1 C6 H6 118.3
C5 C6 H6 118.3
C10 C7 C5 110.57(10)
C10 C7 C8 112.13(11)
C5 C7 C8 114.87(11)
C10 C7 H7 106.2
C5 C7 H7 106.2
C8 C7 H7 106.2
C9 C8 C7 112.40(11)
C9 C8 H8A 109.1
C7 C8 H8A 109.1
C9 C8 H8B 109.1
C7 C8 H8B 109.1
H8A C8 H8B 107.9
C8 C9 H9A 109.5
C8 C9 H9B 109.5
H9A C9 H9B 109.5
C8 C9 H9C 109.5
H9A C9 H9C 109.5
H9B C9 H9C 109.5
C15 C10 C11 117.32(12)
C15 C10 C7 121.45(11)
C11 C10 C7 121.23(12)
O3 C11 C12 117.34(12)
O3 C11 C10 122.38(12)
C12 C11 C10 120.28(12)
C11 C12 C13 120.89(12)
C11 C12 H12 119.6
C13 C12 H12 119.6
O4 C13 C12 117.50(12)
O4 C13 C14 122.18(12)
C12 C13 C14 120.33(12)
C15 C14 C13 117.20(12)
C15 C14 C16 121.80(12)
C13 C14 C16 121.01(12)
C10 C15 C14 123.91(12)
C10 C15 H15 118.0
C14 C15 H15 118.0
C14 C16 C19 112.25(10)
C14 C16 C17 112.77(11)
C19 C16 C17 112.51(11)
C14 C16 H16 106.2
C19 C16 H16 106.2
C17 C16 H16 106.2
C18 C17 C16 112.06(11)
C18 C17 H17A 109.2
C16 C17 H17A 109.2
C18 C17 H17B 109.2
C16 C17 H17B 109.2
H17A C17 H17B 107.9
C17 C18 H18A 109.5
C17 C18 H18B 109.5
H18A C18 H18B 109.5
C17 C18 H18C 109.5
H18A C18 H18C 109.5
H18B C18 H18C 109.5
C24 C19 C20 118.48(12)
C24 C19 C16 121.64(11)
C20 C19 C16 119.88(11)
O5 C20 C21 120.10(11)
O5 C20 C19 121.02(11)
C21 C20 C19 118.88(12)
C22 C21 C20 120.56(12)
C22 C21 H21 119.7
C20 C21 H21 119.7
O6 C22 C21 117.05(11)
O6 C22 C23 121.03(12)
C21 C22 C23 121.91(12)
C22 C23 C24 116.32(12)
C22 C23 C25 121.31(11)
C24 C23 C25 122.36(11)
C19 C24 C23 123.60(12)
C19 C24 H24 118.2
C23 C24 H24 118.2
C28 C25 C23 110.08(10)
C28 C25 C26 113.53(11)
C23 C25 C26 112.94(11)
C28 C25 H25 106.6
C23 C25 H25 106.6
C26 C25 H25 106.6
C27 C26 C25 112.10(12)
C27 C26 H26A 109.2
C25 C26 H26A 109.2
C27 C26 H26B 109.2
C25 C26 H26B 109.2
H26A C26 H26B 107.9
C26 C27 H27A 109.5
C26 C27 H27B 109.5
H27A C27 H27B 109.5
C26 C27 H27C 109.5
H27A C27 H27C 109.5
H27B C27 H27C 109.5
C33 C28 C29 116.94(12)
C33 C28 C25 122.40(11)
C29 C28 C25 120.59(11)
O7 C29 C30 120.84(11)
O7 C29 C28 118.52(11)
C30 C29 C28 120.63(12)
C29 C30 C31 120.63(12)
C29 C30 H30 119.7
C31 C30 H30 119.7
O8 C31 C30 116.17(12)
O8 C31 C32 123.19(12)
C30 C31 C32 120.61(12)
C33 C32 C31 117.12(12)
C33 C32 C34 121.66(12)
C31 C32 C34 121.22(12)
C28 C33 C32 124.06(12)
C28 C33 H33 118.0
C32 C33 H33 118.0
C1 C34 C35 112.98(11)
C1 C34 C32 112.26(10)
C35 C34 C32 112.52(11)
C1 C34 H34 106.1
C35 C34 H34 106.1
C32 C34 H34 106.1
C36 C35 C34 111.69(12)
C36 C35 H35A 109.3
C34 C35 H35A 109.3
C36 C35 H35B 109.3
C34 C35 H35B 109.3
H35A C35 H35B 107.9
C35 C36 H36A 109.5
C35 C36 H36B 109.5
H36A C36 H36B 109.5
C35 C36 H36C 109.5
H36A C36 H36C 109.5
H36B C36 H36C 109.5
C39B N1 C37B 119.7(7)
C41 N1 C39 112.11(13)
C41 N1 C37 111.78(14)
C39 N1 C37 109.12(13)
C39B N1 C41B 108.3(7)
C37B N1 C41B 117.9(7)
C39B N1 H1N 103.7(13)
C41 N1 H1N 108.9(12)
C37B N1 H1N 100.8(13)
C39 N1 H1N 107.2(12)
C37 N1 H1N 107.5(12)
C41B N1 H1N 103.7(13)
C38 C37 N1 112.31(13)
C38 C37 H37A 109.1
N1 C37 H37A 109.1
C38 C37 H37B 109.1
N1 C37 H37B 109.1
H37A C37 H37B 107.9
N1 C37B C38 110.0(7)
N1 C37B H37C 109.7
C38 C37B H37C 109.7
N1 C37B H37D 109.7
C38 C37B H37D 109.7
H37C C37B H37D 108.2
C37 C38 H38A 109.5
H38A C38 H38B 109.5
C37 C38 H38C 109.5
H38A C38 H38C 109.5
H38B C38 H38C 109.5
C37B C38 H38D 109.5
C37B C38 H38E 109.5
H38D C38 H38E 109.5
C37 C38 H38F 115.3
C37B C38 H38F 109.5
H38D C38 H38F 109.5
H38E C38 H38F 109.5
C40 C39 N1 112.55(14)
C40 C39 H39A 109.1
N1 C39 H39A 109.1
C40 C39 H39B 109.1
N1 C39 H39B 109.1
H39A C39 H39B 107.8
N1 C39B C40 112.8(8)
N1 C39B H39C 109.0
C40 C39B H39C 109.0
N1 C39B H39D 109.0
C40 C39B H39D 109.0
H39C C39B H39D 107.8
C39 C40 H40A 109.5
C39 C40 H40B 109.5
H40A C40 H40B 109.5
C39 C40 H40C 109.5
H40A C40 H40C 109.5
H40B C40 H40C 109.5
C39B C40 H40D 109.5
C39B C40 H40E 109.5
H40D C40 H40E 109.5
C39B C40 H40F 109.5
H40D C40 H40F 109.5
H40E C40 H40F 109.5
N1 C41 C42 111.54(16)
N1 C41 H41A 109.3
C42 C41 H41A 109.3
N1 C41 H41B 109.3
C42 C41 H41B 109.3
H41A C41 H41B 108.0
C42 C41B N1 109.8(8)
C42 C41B H41C 109.7
N1 C41B H41C 109.7
C42 C41B H41D 109.7
N1 C41B H41D 109.7
H41C C41B H41D 108.2
C41 C42 H42A 109.5
C41 C42 H42B 109.5
H42A C42 H42B 109.5
C41 C42 H42C 109.5
H42A C42 H42C 109.5
H42B C42 H42C 109.5
C41B C42 H42D 109.5
C41B C42 H42E 109.5
H42D C42 H42E 109.5
C41B C42 H42F 109.5
H42D C42 H42F 109.5
H42E C42 H42F 109.5
C45 N2 C43 112.79(14)
C45 N2 C47 113.07(12)
C43 N2 C47 110.82(12)
C45 N2 H2N 109.5(11)
C43 N2 H2N 106.5(11)
C47 N2 H2N 103.6(11)
N2 C43 C44 112.71(15)
N2 C43 H43A 109.1
C44 C43 H43A 109.1
N2 C43 H43B 109.1
C44 C43 H43B 109.1
H43A C43 H43B 107.8
C43 C44 H44A 109.5
C43 C44 H44B 109.5
H44A C44 H44B 109.5
C43 C44 H44C 109.5
H44A C44 H44C 109.5
H44B C44 H44C 109.5
N2 C45 C46 113.22(15)
N2 C45 H45A 108.9
C46 C45 H45A 108.9
N2 C45 H45B 108.9
C46 C45 H45B 108.9
H45A C45 H45B 107.7
C45 C46 H46A 109.5
C45 C46 H46B 109.5
H46A C46 H46B 109.5
C45 C46 H46C 109.5
H46A C46 H46C 109.5
H46B C46 H46C 109.5
N2 C47 C48 115.19(12)
N2 C47 H47A 108.5
C48 C47 H47A 108.5
N2 C47 H47B 108.5
C48 C47 H47B 108.5
H47A C47 H47B 107.5
C47 C48 H48A 109.5
C47 C48 H48B 109.5
H48A C48 H48B 109.5
C47 C48 H48C 109.5
H48A C48 H48C 109.5
H48B C48 H48C 109.5
C49 O9 H9O 108.1(14)
O9 C49 H49A 109.5
O9 C49 H49B 109.5
H49A C49 H49B 109.5
O9 C49 H49C 109.5
H49A C49 H49C 109.5
H49B C49 H49C 109.5

loop_
_geom_bond_atom_site_label_1
_geom_bond_atom_site_label_2
_geom_bond_distance
O1 C2 1.3696(16)
O1 H1O 0.865(15)
O2 C4 1.3550(16)
O3 C11 1.3700(16)
O3 H3O 0.854(15)
O4 C13 1.3734(16)
O4 H4O 0.845(15)
O5 C20 1.3648(16)
O6 C22 1.3881(15)
O6 H6O 0.855(15)
O7 C29 1.3735(16)
O7 H7O 0.842(14)
O8 C31 1.3698(16)
O8 H8O 0.843(15)
C1 C6 1.3976(18)
C1 C2 1.3985(19)
C1 C34 1.5281(17)
C2 C3 1.3918(19)
C3 C4 1.4004(19)
C3 H3 0.9500
C4 C5 1.4124(18)
C5 C6 1.3981(18)
C5 C7 1.5268(17)
C6 H6 0.9500
C7 C10 1.5259(18)
C7 C8 1.5359(18)
C7 H7 1.0000
C8 C9 1.5199(19)
C8 H8A 0.9900
C8 H8B 0.9900
C9 H9A 0.9800
C9 H9B 0.9800
C9 H9C 0.9800
C10 C15 1.3921(18)
C10 C11 1.4053(19)
C11 C12 1.3908(19)
C12 C13 1.3930(19)
C12 H12 0.9500
C13 C14 1.4035(19)
C14 C15 1.3952(19)
C14 C16 1.5245(18)
C15 H15 0.9500
C16 C19 1.5259(17)
C16 C17 1.5408(18)
C16 H16 1.0000
C17 C18 1.525(2)
C17 H17A 0.9900
C17 H17B 0.9900
C18 H18A 0.9800
C18 H18B 0.9800
C18 H18C 0.9800
C19 C24 1.3913(18)
C19 C20 1.4066(18)
C20 C21 1.3977(18)
C21 C22 1.3886(19)
C21 H21 0.9500
C22 C23 1.3939(18)
C23 C24 1.3954(18)
C23 C25 1.5279(17)
C24 H24 0.9500
C25 C28 1.5254(18)
C25 C26 1.5378(18)
C25 H25 1.0000
C26 C27 1.528(2)
C26 H26A 0.9900
C26 H26B 0.9900
C27 H27A 0.9800
C27 H27B 0.9800
C27 H27C 0.9800
C28 C33 1.3930(18)
C28 C29 1.4067(18)
C29 C30 1.3895(19)
C30 C31 1.3924(19)
C30 H30 0.9500
C31 C32 1.4007(19)
C32 C33 1.3955(19)
C32 C34 1.5286(18)
C33 H33 0.9500
C34 C35 1.5282(18)
C34 H34 1.0000
C35 C36 1.527(2)
C35 H35A 0.9900
C35 H35B 0.9900
C36 H36A 0.9800
C36 H36B 0.9800
C36 H36C 0.9800
N1 C39B 1.451(11)
N1 C41 1.491(2)
N1 C37B 1.502(10)
N1 C39 1.512(2)
N1 C37 1.527(2)
N1 C41B 1.547(12)
N1 H1N 0.916(14)
C37 C38 1.494(2)
C37 H37A 0.9900
C37 H37B 0.9900
C37B C38 1.560(12)
C37B H37C 0.9900
C37B H37D 0.9900
C38 H38A 0.9800
C38 H38B 0.9800
C38 H38C 0.9800
C38 H38D 0.9800
C38 H38E 0.9800
C38 H38F 0.9800
C39 C40 1.490(2)
C39 H39A 0.9900
C39 H39B 0.9900
C39B C40 1.546(11)
C39B H39C 0.9900
C39B H39D 0.9900
C40 H40A 0.9800
C40 H40B 0.9800
C40 H40C 0.9800
C40 H40D 0.9800
C40 H40E 0.9800
C40 H40F 0.9800
C41 C42 1.523(3)
C41 H41A 0.9900
C41 H41B 0.9900
C41B C42 1.498(12)
C41B H41C 0.9900
C41B H41D 0.9900
C42 H42A 0.9800
C42 H42B 0.9800
C42 H42C 0.9800
C42 H42D 0.9800
C42 H42E 0.9800
C42 H42F 0.9800
N2 C45 1.493(2)
N2 C43 1.495(2)
N2 C47 1.4975(18)
N2 H2N 0.958(14)
C43 C44 1.511(3)
C43 H43A 0.9900
C43 H43B 0.9900
C44 H44A 0.9800
C44 H44B 0.9800
C44 H44C 0.9800
C45 C46 1.507(3)
C45 H45A 0.9900
C45 H45B 0.9900
C46 H46A 0.9800
C46 H46B 0.9800
C46 H46C 0.9800
C47 C48 1.510(2)
C47 H47A 0.9900
C47 H47B 0.9900
C48 H48A 0.9800
C48 H48B 0.9800
C48 H48C 0.9800
O9 C49 1.4186(18)
O9 H9O 0.883(15)
C49 H49A 0.9800
C49 H49B 0.9800
C49 H49C 0.9800

loop_
_geom_hbond_atom_site_label_D
_geom_hbond_atom_site_label_H
_geom_hbond_atom_site_label_A
_geom_hbond_distance_DH
_geom_hbond_distance_HA
_geom_hbond_distance_DA
_geom_hbond_angle_DHA
_geom_hbond_site_symmetry_A
O1 H1O O5 0.865(15) 1.696(16) 2.5361(13) 163(2) 1_655
O3 H3O O2 0.854(15) 1.795(15) 2.6456(14) 173(2) .
O4 H4O O5 0.845(15) 1.833(15) 2.6702(13) 170.7(19) .
O6 H6O O7 0.855(15) 1.791(15) 2.6452(13) 178(2) .
O7 H7O O5 0.842(14) 1.710(15) 2.5434(13) 169.7(19) 3_556
O8 H8O O1 0.843(15) 1.838(16) 2.6786(14) 174(2) .
N1 H1N O6 0.916(14) 1.871(15) 2.7795(15) 170.9(17) 3_556
N2 H2N O2 0.958(14) 1.659(14) 2.6133(15) 173.5(17) 4_565
O9 H9O O2 0.883(15) 1.878(16) 2.7607(15) 179(2) .

loop_
_geom_torsion_atom_site_label_1
_geom_torsion_atom_site_label_2
_geom_torsion_atom_site_label_3
_geom_torsion_atom_site_label_4
_geom_torsion
C6 C1 C2 O1 175.96(11)
C34 C1 C2 O1 -3.60(18)
C6 C1 C2 C3 -1.22(19)
C34 C1 C2 C3 179.22(12)
O1 C2 C3 C4 -175.65(12)
C1 C2 C3 C4 1.5(2)
C2 C3 C4 O2 178.82(12)
C2 C3 C4 C5 -0.98(19)
O2 C4 C5 C6 -179.46(11)
C3 C4 C5 C6 0.33(18)
O2 C4 C5 C7 -2.97(18)
C3 C4 C5 C7 176.83(11)
C2 C1 C6 C5 0.58(19)
C34 C1 C6 C5 -179.88(12)
C4 C5 C6 C1 -0.15(19)
C7 C5 C6 C1 -176.48(12)
C6 C5 C7 C10 90.11(14)
C4 C5 C7 C10 -86.20(14)
C6 C5 C7 C8 -38.01(17)
C4 C5 C7 C8 145.67(12)
C10 C7 C8 C9 161.84(11)
C5 C7 C8 C9 -70.82(14)
C5 C7 C10 C15 -85.97(14)
C8 C7 C10 C15 43.64(16)
C5 C7 C10 C11 93.54(14)
C8 C7 C10 C11 -136.85(12)
C15 C10 C11 O3 179.59(12)
C7 C10 C11 O3 0.06(19)
C15 C10 C11 C12 -0.04(19)
C7 C10 C11 C12 -179.57(12)
O3 C11 C12 C13 -177.93(12)
C10 C11 C12 C13 1.7(2)
C11 C12 C13 O4 176.51(12)
C11 C12 C13 C14 -3.3(2)
O4 C13 C14 C15 -176.74(11)
C12 C13 C14 C15 3.03(18)
O4 C13 C14 C16 3.36(19)
C12 C13 C14 C16 -176.88(11)
C11 C10 C15 C14 -0.09(19)
C7 C10 C15 C14 179.43(12)
C13 C14 C15 C10 -1.39(19)
C16 C14 C15 C10 178.51(11)
C15 C14 C16 C19 86.01(15)
C13 C14 C16 C19 -94.09(14)
C15 C14 C16 C17 -42.32(16)
C13 C14 C16 C17 137.58(12)
C14 C16 C17 C18 -166.54(12)
C19 C16 C17 C18 65.26(15)
C14 C16 C19 C24 -89.60(14)
C17 C16 C19 C24 38.88(16)
C14 C16 C19 C20 90.97(14)
C17 C16 C19 C20 -140.56(12)
C24 C19 C20 O5 174.47(11)
C16 C19 C20 O5 -6.07(18)
C24 C19 C20 C21 -5.84(18)
C16 C19 C20 C21 173.62(11)
O5 C20 C21 C22 -175.95(11)
C19 C20 C21 C22 4.36(19)
C20 C21 C22 O6 -179.31(11)
C20 C21 C22 C23 -0.3(2)
O6 C22 C23 C24 176.88(11)
C21 C22 C23 C24 -2.07(19)
O6 C22 C23 C25 -4.24(18)
C21 C22 C23 C25 176.81(12)
C20 C19 C24 C23 3.54(19)
C16 C19 C24 C23 -175.90(12)
C22 C23 C24 C19 0.43(19)
C25 C23 C24 C19 -178.44(12)
C22 C23 C25 C28 -90.90(14)
C24 C23 C25 C28 87.92(14)
C22 C23 C25 C26 141.06(12)
C24 C23 C25 C26 -40.13(17)
C28 C25 C26 C27 171.01(11)
C23 C25 C26 C27 -62.77(15)
C23 C25 C28 C33 -88.87(14)
C26 C25 C28 C33 38.85(16)
C23 C25 C28 C29 88.03(14)
C26 C25 C28 C29 -144.25(12)
C33 C28 C29 O7 -179.73(11)
C25 C28 C29 O7 3.21(17)
C33 C28 C29 C30 -0.37(18)
C25 C28 C29 C30 -177.44(11)
O7 C29 C30 C31 179.77(11)
C28 C29 C30 C31 0.43(19)
C29 C30 C31 O8 -178.55(11)
C29 C30 C31 C32 -0.55(19)
O8 C31 C32 C33 178.45(12)
C30 C31 C32 C33 0.59(18)
O8 C31 C32 C34 -1.60(19)
C30 C31 C32 C34 -179.46(12)
C29 C28 C33 C32 0.46(19)
C25 C28 C33 C32 177.47(11)
C31 C32 C33 C28 -0.57(19)
C34 C32 C33 C28 179.48(12)
C6 C1 C34 C35 39.53(17)
C2 C1 C34 C35 -140.94(12)
C6 C1 C34 C32 -89.00(15)
C2 C1 C34 C32 90.53(14)
C33 C32 C34 C1 86.16(15)
C31 C32 C34 C1 -93.79(14)
C33 C32 C34 C35 -42.62(17)
C31 C32 C34 C35 137.43(13)
C1 C34 C35 C36 168.70(12)
C32 C34 C35 C36 -62.90(16)
C39B N1 C37 C38 -139.3(6)
C41 N1 C37 C38 78.78(18)
C37B N1 C37 C38 48.9(7)
C39 N1 C37 C38 -156.64(15)
C41B N1 C37 C38 128.1(10)
C39B N1 C37B C38 -54.2(11)
C41 N1 C37B C38 164.7(9)
C39 N1 C37B C38 -99.7(10)
C37 N1 C37B C38 -45.3(5)
C41B N1 C37B C38 170.4(8)
N1 C37 C38 C37B -47.0(6)
N1 C37B C38 C37 47.0(5)
C39B N1 C39 C40 56.2(7)
C41 N1 C39 C40 -155.02(16)
C37B N1 C39 C40 122.0(9)
C37 N1 C39 C40 80.60(18)
C41B N1 C39 C40 -133.2(7)
C41 N1 C39B C40 -109.1(9)
C37B N1 C39B C40 158.5(8)
C39 N1 C39B C40 -53.4(6)
C37 N1 C39B C40 151.2(10)
C41B N1 C39B C40 -62.4(12)
N1 C39 C40 C39B -52.8(7)
N1 C39B C40 C39 56.2(7)
C39B N1 C41 C42 109.8(8)
C37B N1 C41 C42 -140.2(6)
C39 N1 C41 C42 72.5(2)
C37 N1 C41 C42 -164.62(16)
C41B N1 C41 C42 46.4(8)
C39B N1 C41B C42 166.4(9)
C41 N1 C41B C42 -46.7(7)
C37B N1 C41B C42 -53.6(14)
C39 N1 C41B C42 159.7(13)
C37 N1 C41B C42 -112.3(9)
N1 C41B C42 C41 45.2(7)
N1 C41 C42 C41B -48.1(8)
C45 N2 C43 C44 62.1(2)
C47 N2 C43 C44 -169.99(15)
C43 N2 C45 C46 178.69(13)
C47 N2 C45 C46 51.97(17)
C45 N2 C47 C48 54.07(17)
C43 N2 C47 C48 -73.69(16)
